data_4073083
loop_
_publ_author_name
'Field, Leslie D.'
'Messerle, Barbara A.'
'Vuong, Khuong Q.'
'Turner, Peter'
'Failes, Tim'

_publ_section_title
;
 Rhodium(I) and Iridium(I) Complexes with Bidentate
 Phosphine&#x2212;Pyrazolyl Ligands:&#x00A0; Highly Efficient Catalysts
 for the Hydroamination Reaction
;
_journal_issue 8
_journal_name_full Organometallics
_journal_page_first 2058
_journal_paper_doi 10.1021/om070057v
_journal_volume 26
_journal_year 2007
_chemical_formula_sum 'C51 H53 B Ir N2 P'
_chemical_formula_weight 927.93
_chemical_name_systematic
; 
 ? 
;
_space_group_IT_number 14
_symmetry_cell_setting monoclinic
_symmetry_Int_Tables_number 14
_symmetry_space_group_name_Hall '-P 2yn'
_symmetry_space_group_name_H-M 'P 1 21/n 1'
_atom_sites_solution_hydrogens geom
_atom_sites_solution_primary direct
_atom_sites_solution_secondary difmap
_audit_creation_method SHELXL-97
_cell_angle_alpha 90.00
_cell_angle_beta 104.074(3)
_cell_angle_gamma 90.00
_cell_formula_units_Z 4
_cell_length_a 20.923(4)
_cell_length_b 9.3077(16)
_cell_length_c 22.399(4)
_cell_measurement_reflns_used 993
_cell_measurement_temperature 150(2)
_cell_measurement_theta_max 28.27
_cell_measurement_theta_min 2.67
_cell_volume 4231.2(13)
_computing_cell_refinement 'SAINT (Bruker,1995)'
_computing_data_collection 'SMART (Bruker,1995)'
_computing_data_reduction 'SAINT and XPREP (Bruker 1995)'
_computing_molecular_graphics
;
  teXsan for Windows (MSC, 1997) 
  xtal 3.6 (Hall,du Boulay, D.J. & Olthof-Hazekamp, R. 1999)
  ORTEPII  (Johnson,C.K., 1976). 
  WinGX (Farrugia, 1999)
;
_computing_structure_refinement 'SHELXL-97 (Sheldrick, 1997)'
_computing_structure_solution 'SIR97 (Altomare, et. al. 1997)'
_diffrn_ambient_temperature 150(2)
_diffrn_crystal_treatment
;
attached with Exxon Paratone N, to a short length 
of fibre supported on a thin piece of copper wire 
inserted in a copper mounting pin.  The crystal was 
quenched in a cold nitrogen gas stream from an 
Oxford Cryosystems Cryostream. 
;
_diffrn_measured_fraction_theta_full 0.980
_diffrn_measured_fraction_theta_max 0.980
_diffrn_measurement_device_type 'Bruker SMART 1000 CCD'
_diffrn_measurement_method \w
_diffrn_radiation_monochromator graphite
_diffrn_radiation_source 'sealed tube'
_diffrn_radiation_type MoK\a
_diffrn_radiation_wavelength 0.71073
_diffrn_reflns_av_R_equivalents 0.0447
_diffrn_reflns_av_sigmaI/netI 0.0223
_diffrn_reflns_limit_h_max 26
_diffrn_reflns_limit_h_min -27
_diffrn_reflns_limit_k_max 12
_diffrn_reflns_limit_k_min -12
_diffrn_reflns_limit_l_max 29
_diffrn_reflns_limit_l_min -29
_diffrn_reflns_number 43524
_diffrn_reflns_theta_full 28.31
_diffrn_reflns_theta_max 28.31
_diffrn_reflns_theta_min 1.87
_diffrn_standards_decay_% 0.14
_diffrn_standards_number 495
_exptl_absorpt_coefficient_mu 3.231
_exptl_absorpt_correction_T_max 0.657
_exptl_absorpt_correction_T_min 0.309
_exptl_absorpt_correction_type gaussian
_exptl_absorpt_process_details
;
  Gaussian (Coppens et al., 1965) 
  XPREP  (Bruker, 1995)
;
_exptl_crystal_colour red
_exptl_crystal_density_diffrn 1.457
_exptl_crystal_density_method 'not measured'
_exptl_crystal_description block
_exptl_crystal_F_000 1880
_exptl_crystal_size_max 0.509
_exptl_crystal_size_mid 0.164
_exptl_crystal_size_min 0.143
_refine_diff_density_max 0.884
_refine_diff_density_min -0.529
_refine_diff_density_rms 0.068
_refine_ls_extinction_method none
_refine_ls_goodness_of_fit_ref 1.215
_refine_ls_hydrogen_treatment mixed
_refine_ls_matrix_type full
_refine_ls_number_parameters 507
_refine_ls_number_reflns 10339
_refine_ls_number_restraints 0
_refine_ls_restrained_S_all 1.215
_refine_ls_R_factor_all 0.0271
_refine_ls_R_factor_gt 0.0209
_refine_ls_shift/su_max 0.008
_refine_ls_shift/su_mean 0.001
_refine_ls_structure_factor_coef Fsqd
_refine_ls_weighting_details 'calc w=1/[\s^2^(Fo^2^)+(0.02P)^2^] where P=(Fo^2^+2Fc^2^)/3'
_refine_ls_weighting_scheme calc
_refine_ls_wR_factor_gt 0.0465
_refine_ls_wR_factor_ref 0.0475
_reflns_number_gt 8858
_reflns_number_total 10339
_reflns_threshold_expression >2sigma(I)
_cod_data_source_file om070057vsi20070118_104031.cif
_cod_data_source_block bam12
_cod_depositor_comments
;
The following automatic conversions were performed:
'_atom_site_symetry_multiplicity' tag replaced with
'_atom_site_symmetry_multiplicity'.

Automatic conversion script
Id: cif_correct_tags 1440 2010-10-19 06:21:57Z saulius 

The following automatic conversions were performed:

'_exptl_absorpt_correction_type' value 'Gaussian' changed to
'gaussian' according to
/home/saulius/struct/CIF-dictionaries/cif_core.dic dictionary named
'cif_core.dic' version 2.4.1 from 2010-06-29.

Automatic conversion script
Id: cif_fix_values 1715 2011-07-08 13:25:40Z adriana 
;
_cod_original_cell_volume 4231.0(13)
_cod_original_sg_symbol_H-M 'P 21/n     '
_cod_database_code 4073083

loop_
_symmetry_equiv_pos_as_xyz
'x, y, z'
'-x+1/2, y+1/2, -z+1/2'
'-x, -y, -z'
'x-1/2, -y-1/2, z-1/2'

loop_
_atom_site_label
_atom_site_type_symbol
_atom_site_fract_x
_atom_site_fract_y
_atom_site_fract_z
_atom_site_U_iso_or_equiv
_atom_site_adp_type
_atom_site_occupancy
_atom_site_symmetry_multiplicity
_atom_site_calc_flag
_atom_site_refinement_flags
Ir1 Ir 0.438619(4) 0.702175(8) 0.675499(3) 0.02506(3) Uani 1 1 d .
P1 P 0.54061(3) 0.61796(6) 0.72458(2) 0.02768(12) Uani 1 1 d .
N1 N 0.40395(8) 0.53418(17) 0.72209(7) 0.0238(3) Uani 1 1 d .
N2 N 0.42368(8) 0.52404(17) 0.78515(7) 0.0239(3) Uani 1 1 d .
C1 C 0.34446(11) 0.8190(2) 0.66291(11) 0.0362(5) Uani 1 1 d .
H1 H 0.3354 0.7644 0.6957 0.043 Uiso 1 1 calc R
C2 C 0.34296(12) 0.7485(3) 0.60844(12) 0.0433(6) Uani 1 1 d .
H2 H 0.3346 0.6481 0.6071 0.052 Uiso 1 1 calc R
C3 C 0.35350(16) 0.8180(3) 0.55109(12) 0.0582(8) Uani 1 1 d .
H3A H 0.3402 0.9201 0.5505 0.070 Uiso 1 1 calc R
H3B H 0.3249 0.7704 0.5147 0.070 Uiso 1 1 calc R
C4 C 0.42473(17) 0.8097(3) 0.54620(12) 0.0619(9) Uani 1 1 d .
H4A H 0.4311 0.7189 0.5254 0.074 Uiso 1 1 calc R
H4B H 0.4332 0.8900 0.5202 0.074 Uiso 1 1 calc R
C5 C 0.47438(14) 0.8162(2) 0.60768(11) 0.0438(6) Uani 1 1 d .
H5 H 0.5105 0.7515 0.6143 0.053 Uiso 1 1 calc R
C6 C 0.47110(11) 0.9110(2) 0.65586(10) 0.0351(5) Uani 1 1 d .
H6 H 0.5037 0.9021 0.6935 0.042 Uiso 1 1 calc R
C7 C 0.41896(11) 1.0266(2) 0.65159(11) 0.0378(5) Uani 1 1 d .
H7A H 0.4039 1.0581 0.6082 0.045 Uiso 1 1 calc R
H7B H 0.4390 1.1105 0.6763 0.045 Uiso 1 1 calc R
C8 C 0.35951(11) 0.9764(2) 0.67409(11) 0.0396(5) Uani 1 1 d .
H8A H 0.3677 0.9958 0.7188 0.047 Uiso 1 1 calc R
H8B H 0.3205 1.0330 0.6530 0.047 Uiso 1 1 calc R
C9 C 0.36736(10) 0.4165(2) 0.70289(9) 0.0266(4) Uani 1 1 d .
C10 C 0.36377(11) 0.3343(2) 0.75405(10) 0.0312(5) Uani 1 1 d .
H10 H 0.3401 0.2470 0.7535 0.037 Uiso 1 1 calc R
C11 C 0.40056(10) 0.4026(2) 0.80523(9) 0.0272(4) Uani 1 1 d .
C12 C 0.47581(10) 0.6162(2) 0.81931(9) 0.0298(5) Uani 1 1 d .
H12A H 0.4794 0.6055 0.8640 0.036 Uiso 1 1 calc R
H12B H 0.4652 0.7178 0.8080 0.036 Uiso 1 1 calc R
C13 C 0.54118(10) 0.5763(3) 0.80496(9) 0.0361(5) Uani 1 1 d .
H13A H 0.5495 0.4723 0.8125 0.043 Uiso 1 1 calc R
H13B H 0.5773 0.6298 0.8328 0.043 Uiso 1 1 calc R
C14 C 0.34074(11) 0.3830(2) 0.63660(9) 0.0342(5) Uani 1 1 d .
H14A H 0.2955 0.4189 0.6232 0.051 Uiso 1 1 calc R
H14B H 0.3411 0.2788 0.6305 0.051 Uiso 1 1 calc R
H14C H 0.3681 0.4294 0.6124 0.051 Uiso 1 1 calc R
C15 C 0.41650(12) 0.3627(2) 0.87152(10) 0.0356(5) Uani 1 1 d .
H15A H 0.4635 0.3394 0.8853 0.053 Uiso 1 1 calc R
H15B H 0.3903 0.2788 0.8773 0.053 Uiso 1 1 calc R
H15C H 0.4062 0.4434 0.8957 0.053 Uiso 1 1 calc R
C16 C 0.56021(10) 0.4518(2) 0.69033(10) 0.0308(5) Uani 1 1 d .
C17 C 0.52237(11) 0.4056(3) 0.63392(11) 0.0398(5) Uani 1 1 d .
H17 H 0.4849 0.4596 0.6134 0.048 Uiso 1 1 calc R
C18 C 0.53894(13) 0.2809(3) 0.60733(14) 0.0517(7) Uani 1 1 d .
H18 H 0.5126 0.2495 0.5688 0.062 Uiso 1 1 calc R
C19 C 0.59336(14) 0.2023(3) 0.63643(15) 0.0548(8) Uani 1 1 d .
H19 H 0.6043 0.1165 0.6182 0.066 Uiso 1 1 calc R
C20 C 0.63177(15) 0.2486(3) 0.69181(15) 0.0549(7) Uani 1 1 d .
H20 H 0.6701 0.1962 0.7113 0.066 Uiso 1 1 calc R
C21 C 0.61481(12) 0.3711(3) 0.71935(12) 0.0452(6) Uani 1 1 d .
H21 H 0.6407 0.4004 0.7584 0.054 Uiso 1 1 calc R
C22 C 0.61295(10) 0.7296(2) 0.72804(10) 0.0286(5) Uani 1 1 d .
C23 C 0.64761(12) 0.7172(2) 0.68266(11) 0.0357(5) Uani 1 1 d .
H23 H 0.6359 0.6444 0.6522 0.043 Uiso 1 1 calc R
C24 C 0.69906(12) 0.8095(2) 0.68132(13) 0.0438(6) Uani 1 1 d .
H24 H 0.7223 0.8004 0.6500 0.053 Uiso 1 1 calc R
C25 C 0.71632(11) 0.9145(2) 0.72543(12) 0.0434(6) Uani 1 1 d .
H25 H 0.7512 0.9790 0.7242 0.052 Uiso 1 1 calc R
C26 C 0.68318(11) 0.9266(2) 0.77145(11) 0.0401(6) Uani 1 1 d .
H26 H 0.6960 0.9979 0.8024 0.048 Uiso 1 1 calc R
C27 C 0.63121(11) 0.8352(2) 0.77272(10) 0.0338(5) Uani 1 1 d .
H27 H 0.6081 0.8448 0.8041 0.041 Uiso 1 1 calc R
C28 C 0.15502(10) 0.0755(2) 0.46282(9) 0.0262(4) Uani 1 1 d .
C29 C 0.19500(10) -0.0135(2) 0.43724(10) 0.0315(5) Uani 1 1 d .
H29 H 0.2314 0.0278 0.4250 0.038 Uiso 1 1 calc R
C30 C 0.18362(12) -0.1608(2) 0.42893(11) 0.0390(6) Uani 1 1 d .
H30 H 0.2124 -0.2180 0.4120 0.047 Uiso 1 1 calc R
C31 C 0.13061(13) -0.2235(2) 0.44532(11) 0.0420(6) Uani 1 1 d .
H31 H 0.1232 -0.3240 0.4406 0.050 Uiso 1 1 calc R
C32 C 0.08862(12) -0.1388(2) 0.46859(10) 0.0396(6) Uani 1 1 d .
H32 H 0.0513 -0.1802 0.4790 0.047 Uiso 1 1 calc R
C33 C 0.10090(11) 0.0074(2) 0.47684(9) 0.0323(5) Uani 1 1 d .
H33 H 0.0711 0.0639 0.4928 0.039 Uiso 1 1 calc R
C34 C 0.10500(10) 0.3291(2) 0.42712(9) 0.0252(4) Uani 1 1 d .
C35 C 0.05400(10) 0.4063(2) 0.44237(10) 0.0329(5) Uani 1 1 d .
H35 H 0.0542 0.4165 0.4846 0.039 Uiso 1 1 calc R
C36 C 0.00293(11) 0.4689(2) 0.39856(11) 0.0373(5) Uani 1 1 d .
H36 H -0.0303 0.5220 0.4112 0.045 Uiso 1 1 calc R
C37 C 0.00044(11) 0.4542(2) 0.33678(11) 0.0367(5) Uani 1 1 d .
H37 H -0.0342 0.4973 0.3067 0.044 Uiso 1 1 calc R
C38 C 0.04881(11) 0.3760(2) 0.31934(10) 0.0363(5) Uani 1 1 d .
H38 H 0.0472 0.3629 0.2769 0.044 Uiso 1 1 calc R
C39 C 0.09983(11) 0.3164(2) 0.36371(10) 0.0309(5) Uani 1 1 d .
H39 H 0.1330 0.2644 0.3505 0.037 Uiso 1 1 calc R
C40 C 0.16923(10) 0.2881(2) 0.54813(10) 0.0297(5) Uani 1 1 d .
C41 C 0.18081(11) 0.1850(3) 0.59524(10) 0.0394(6) Uani 1 1 d .
H41 H 0.1830 0.0866 0.5846 0.047 Uiso 1 1 calc R
C42 C 0.18927(13) 0.2214(3) 0.65717(11) 0.0522(7) Uani 1 1 d .
H42 H 0.1970 0.1485 0.6878 0.063 Uiso 1 1 calc R
C43 C 0.18638(12) 0.3632(4) 0.67382(12) 0.0585(8) Uani 1 1 d .
H43 H 0.1916 0.3886 0.7158 0.070 Uiso 1 1 calc R
C44 C 0.17590(12) 0.4674(3) 0.62915(12) 0.0572(8) Uani 1 1 d .
H44 H 0.1742 0.5655 0.6404 0.069 Uiso 1 1 calc R
C45 C 0.16768(11) 0.4307(3) 0.56747(11) 0.0407(6) Uani 1 1 d .
H45 H 0.1608 0.5051 0.5375 0.049 Uiso 1 1 calc R
C46 C 0.23796(10) 0.30622(19) 0.46706(9) 0.0249(4) Uani 1 1 d .
C47 C 0.24707(11) 0.4378(2) 0.43989(10) 0.0313(5) Uani 1 1 d .
H47 H 0.2093 0.4926 0.4208 0.038 Uiso 1 1 calc R
C48 C 0.30923(12) 0.4915(2) 0.43971(11) 0.0389(6) Uani 1 1 d .
H48 H 0.3131 0.5818 0.4211 0.047 Uiso 1 1 calc R
C49 C 0.36480(11) 0.4148(3) 0.46626(10) 0.0396(6) Uani 1 1 d .
H49 H 0.4072 0.4511 0.4661 0.048 Uiso 1 1 calc R
C50 C 0.35844(11) 0.2841(3) 0.49326(10) 0.0375(5) Uani 1 1 d .
H50 H 0.3965 0.2288 0.5111 0.045 Uiso 1 1 calc R
C51 C 0.29622(11) 0.2336(2) 0.49422(10) 0.0301(5) Uani 1 1 d .
H51 H 0.2931 0.1451 0.5144 0.036 Uiso 1 1 calc R
B1 B 0.16631(11) 0.2494(3) 0.47569(11) 0.0249(5) Uani 1 1 d .

loop_
_atom_site_aniso_label
_atom_site_aniso_U_11
_atom_site_aniso_U_22
_atom_site_aniso_U_33
_atom_site_aniso_U_23
_atom_site_aniso_U_13
_atom_site_aniso_U_12
Ir1 0.02661(5) 0.02744(4) 0.01949(4) 0.00078(3) 0.00244(3) 0.00240(3)
P1 0.0248(3) 0.0345(3) 0.0229(3) 0.0038(2) 0.0043(2) 0.0004(2)
N1 0.0229(9) 0.0266(8) 0.0207(8) -0.0009(7) 0.0028(7) 0.0032(7)
N2 0.0251(9) 0.0266(8) 0.0194(8) -0.0025(7) 0.0040(7) 0.0020(7)
C1 0.0291(12) 0.0316(12) 0.0433(14) 0.0053(10) 0.0000(10) 0.0049(9)
C2 0.0444(15) 0.0289(11) 0.0426(15) 0.0005(11) -0.0165(12) 0.0072(10)
C3 0.084(2) 0.0434(15) 0.0313(14) -0.0033(11) -0.0161(14) 0.0220(14)
C4 0.110(3) 0.0485(16) 0.0283(14) 0.0077(12) 0.0191(15) 0.0228(16)
C5 0.0606(17) 0.0419(14) 0.0340(13) 0.0156(11) 0.0215(12) 0.0144(12)
C6 0.0416(13) 0.0323(11) 0.0323(12) 0.0089(10) 0.0110(10) -0.0005(10)
C7 0.0472(14) 0.0278(11) 0.0358(13) 0.0012(10) 0.0048(11) -0.0005(10)
C8 0.0407(14) 0.0329(12) 0.0441(14) -0.0008(11) 0.0083(11) 0.0067(10)
C9 0.0231(10) 0.0264(10) 0.0295(11) -0.0051(9) 0.0046(8) 0.0018(8)
C10 0.0352(12) 0.0252(10) 0.0334(12) -0.0013(9) 0.0088(10) -0.0024(9)
C11 0.0316(11) 0.0232(10) 0.0281(11) 0.0004(9) 0.0099(9) 0.0047(8)
C12 0.0359(12) 0.0331(11) 0.0191(10) -0.0033(9) 0.0041(9) -0.0075(9)
C13 0.0289(11) 0.0539(14) 0.0233(11) 0.0061(10) 0.0021(9) -0.0051(10)
C14 0.0338(12) 0.0356(12) 0.0301(12) -0.0069(10) 0.0018(9) -0.0048(10)
C15 0.0489(14) 0.0296(11) 0.0296(12) 0.0014(9) 0.0117(10) -0.0005(10)
C16 0.0255(11) 0.0299(11) 0.0386(13) 0.0060(9) 0.0109(9) -0.0008(9)
C17 0.0272(12) 0.0472(14) 0.0457(14) -0.0066(12) 0.0105(10) 0.0023(10)
C18 0.0386(15) 0.0545(17) 0.0660(19) -0.0230(14) 0.0203(14) -0.0109(12)
C19 0.0530(17) 0.0332(13) 0.088(2) -0.0062(14) 0.0361(17) -0.0048(12)
C20 0.0539(18) 0.0385(13) 0.075(2) 0.0123(14) 0.0201(16) 0.0167(13)
C21 0.0428(15) 0.0409(14) 0.0500(15) 0.0114(12) 0.0076(12) 0.0043(11)
C22 0.0261(11) 0.0318(11) 0.0274(11) 0.0022(9) 0.0057(9) 0.0006(9)
C23 0.0401(13) 0.0347(12) 0.0358(13) -0.0023(10) 0.0161(10) -0.0010(10)
C24 0.0442(15) 0.0392(13) 0.0567(17) 0.0013(12) 0.0293(13) -0.0007(11)
C25 0.0307(13) 0.0360(13) 0.0646(17) 0.0046(12) 0.0134(12) -0.0022(10)
C26 0.0413(14) 0.0327(12) 0.0423(14) -0.0052(10) 0.0024(11) -0.0021(10)
C27 0.0353(13) 0.0368(12) 0.0299(12) -0.0009(9) 0.0094(10) 0.0027(10)
C28 0.0282(11) 0.0267(10) 0.0197(10) 0.0057(8) -0.0018(8) -0.0007(8)
C29 0.0276(11) 0.0297(11) 0.0332(12) 0.0016(9) -0.0004(9) -0.0009(9)
C30 0.0360(13) 0.0262(11) 0.0470(15) -0.0007(10) -0.0051(11) 0.0046(10)
C31 0.0538(16) 0.0232(12) 0.0383(14) 0.0080(10) -0.0093(12) -0.0057(10)
C32 0.0442(14) 0.0381(13) 0.0302(12) 0.0116(10) -0.0030(10) -0.0165(11)
C33 0.0349(12) 0.0368(12) 0.0232(11) 0.0042(9) 0.0035(9) -0.0055(10)
C34 0.0265(11) 0.0205(10) 0.0274(11) 0.0005(8) 0.0044(9) -0.0040(8)
C35 0.0287(11) 0.0368(12) 0.0319(12) -0.0051(10) 0.0049(9) -0.0034(9)
C36 0.0238(11) 0.0371(12) 0.0488(15) -0.0053(11) 0.0046(10) 0.0023(9)
C37 0.0297(12) 0.0320(12) 0.0424(14) 0.0098(10) -0.0032(10) -0.0007(9)
C38 0.0393(14) 0.0394(13) 0.0283(12) 0.0082(10) 0.0046(10) -0.0013(10)
C39 0.0348(12) 0.0281(11) 0.0299(12) 0.0048(9) 0.0082(9) 0.0031(9)
C40 0.0193(10) 0.0423(12) 0.0272(11) -0.0023(10) 0.0050(8) -0.0024(9)
C41 0.0338(13) 0.0570(15) 0.0260(12) 0.0022(11) 0.0046(10) -0.0159(11)
C42 0.0367(14) 0.093(2) 0.0265(13) 0.0053(14) 0.0076(11) -0.0215(14)
C43 0.0354(14) 0.114(3) 0.0274(14) -0.0168(16) 0.0108(11) 0.0047(16)
C44 0.0387(15) 0.080(2) 0.0472(16) -0.0308(15) -0.0014(12) 0.0225(14)
C45 0.0321(12) 0.0522(14) 0.0335(13) -0.0097(11) -0.0004(10) 0.0137(11)
C46 0.0303(11) 0.0233(9) 0.0210(10) -0.0054(8) 0.0058(8) -0.0029(8)
C47 0.0371(12) 0.0246(10) 0.0336(12) -0.0017(9) 0.0114(10) -0.0015(9)
C48 0.0503(15) 0.0301(11) 0.0410(14) -0.0034(10) 0.0203(12) -0.0124(11)
C49 0.0347(13) 0.0515(14) 0.0361(13) -0.0140(11) 0.0153(10) -0.0180(11)
C50 0.0285(12) 0.0513(15) 0.0304(12) -0.0034(11) 0.0027(9) -0.0019(10)
C51 0.0308(12) 0.0331(11) 0.0238(11) -0.0001(9) 0.0017(9) -0.0043(9)
B1 0.0258(12) 0.0253(10) 0.0228(12) 0.0022(9) 0.0040(10) -0.0003(9)

loop_
_atom_type_symbol
_atom_type_description
_atom_type_scat_dispersion_real
_atom_type_scat_dispersion_imag
_atom_type_scat_source
C C 0.0033 0.0016 'International Tables Vol C Tables 4.2.6.8 and 6.1.1.4'
H H 0.0000 0.0000 'International Tables Vol C Tables 4.2.6.8 and 6.1.1.4'
B B 0.0013 0.0007 'International Tables Vol C Tables 4.2.6.8 and 6.1.1.4'
Ir Ir -1.4442 7.9887 'International Tables Vol C Tables 4.2.6.8 and 6.1.1.4'
N N 0.0061 0.0033 'International Tables Vol C Tables 4.2.6.8 and 6.1.1.4'
P P 0.1023 0.0942 'International Tables Vol C Tables 4.2.6.8 and 6.1.1.4'

loop_
_geom_angle_atom_site_label_1
_geom_angle_atom_site_label_2
_geom_angle_atom_site_label_3
_geom_angle
N1 Ir1 C5 161.12(8)
N1 Ir1 C6 160.37(7)
C5 Ir1 C6 38.49(8)
N1 Ir1 C1 91.43(7)
C5 Ir1 C1 96.92(9)
C6 Ir1 C1 81.05(8)
N1 Ir1 C2 96.69(8)
C5 Ir1 C2 80.62(10)
C6 Ir1 C2 87.92(9)
C1 Ir1 C2 36.18(9)
N1 Ir1 P1 84.31(5)
C5 Ir1 P1 93.73(7)
C6 Ir1 P1 95.99(6)
C1 Ir1 P1 158.31(7)
C2 Ir1 P1 165.47(7)
C16 P1 C22 103.47(10)
C16 P1 C13 106.57(11)
C22 P1 C13 105.73(10)
C16 P1 Ir1 111.63(7)
C22 P1 Ir1 119.55(7)
C13 P1 Ir1 109.02(7)
C9 N1 N2 106.13(16)
C9 N1 Ir1 133.18(14)
N2 N1 Ir1 120.45(12)
C11 N2 N1 110.95(16)
C11 N2 C12 127.17(17)
N1 N2 C12 120.03(16)
C2 C1 C8 124.7(2)
C2 C1 Ir1 72.92(13)
C8 C1 Ir1 108.29(15)
C2 C1 H1 117.7
C8 C1 H1 117.7
Ir1 C1 H1 88.8
C1 C2 C3 125.1(2)
C1 C2 Ir1 70.90(13)
C3 C2 Ir1 111.38(18)
C1 C2 H2 117.4
C3 C2 H2 117.4
Ir1 C2 H2 87.7
C2 C3 C4 112.9(2)
C2 C3 H3A 109.0
C4 C3 H3A 109.0
C2 C3 H3B 109.0
C4 C3 H3B 109.0
H3A C3 H3B 107.8
C5 C4 C3 113.6(2)
C5 C4 H4A 108.8
C3 C4 H4A 108.8
C5 C4 H4B 108.8
C3 C4 H4B 108.8
H4A C4 H4B 107.7
C6 C5 C4 124.9(2)
C6 C5 Ir1 71.04(12)
C4 C5 Ir1 110.27(19)
C6 C5 H5 117.5
C4 C5 H5 117.5
Ir1 C5 H5 88.7
C5 C6 C7 124.3(2)
C5 C6 Ir1 70.46(12)
C7 C6 Ir1 113.40(14)
C5 C6 H6 117.8
C7 C6 H6 117.8
Ir1 C6 H6 86.1
C6 C7 C8 113.18(18)
C6 C7 H7A 108.9
C8 C7 H7A 108.9
C6 C7 H7B 108.9
C8 C7 H7B 108.9
H7A C7 H7B 107.8
C1 C8 C7 113.41(19)
C1 C8 H8A 108.9
C7 C8 H8A 108.9
C1 C8 H8B 108.9
C7 C8 H8B 108.9
H8A C8 H8B 107.7
N1 C9 C10 108.89(18)
N1 C9 C14 122.37(19)
C10 C9 C14 128.62(19)
C11 C10 C9 107.54(18)
C11 C10 H10 126.2
C9 C10 H10 126.2
N2 C11 C10 106.47(18)
N2 C11 C15 122.04(19)
C10 C11 C15 131.49(19)
N2 C12 C13 110.03(17)
N2 C12 H12A 109.7
C13 C12 H12A 109.7
N2 C12 H12B 109.7
C13 C12 H12B 109.7
H12A C12 H12B 108.2
C12 C13 P1 111.24(15)
C12 C13 H13A 109.4
P1 C13 H13A 109.4
C12 C13 H13B 109.4
P1 C13 H13B 109.4
H13A C13 H13B 108.0
C9 C14 H14A 109.5
C9 C14 H14B 109.5
H14A C14 H14B 109.5
C9 C14 H14C 109.5
H14A C14 H14C 109.5
H14B C14 H14C 109.5
C11 C15 H15A 109.5
C11 C15 H15B 109.5
H15A C15 H15B 109.5
C11 C15 H15C 109.5
H15A C15 H15C 109.5
H15B C15 H15C 109.5
C17 C16 C21 118.8(2)
C17 C16 P1 120.76(17)
C21 C16 P1 120.44(18)
C16 C17 C18 120.3(2)
C16 C17 H17 119.9
C18 C17 H17 119.9
C19 C18 C17 120.4(3)
C19 C18 H18 119.8
C17 C18 H18 119.8
C20 C19 C18 119.8(2)
C20 C19 H19 120.1
C18 C19 H19 120.1
C19 C20 C21 120.3(3)
C19 C20 H20 119.9
C21 C20 H20 119.9
C20 C21 C16 120.5(2)
C20 C21 H21 119.7
C16 C21 H21 119.7
C27 C22 C23 119.0(2)
C27 C22 P1 120.97(16)
C23 C22 P1 119.83(17)
C24 C23 C22 120.8(2)
C24 C23 H23 119.6
C22 C23 H23 119.6
C25 C24 C23 119.7(2)
C25 C24 H24 120.1
C23 C24 H24 120.1
C24 C25 C26 120.2(2)
C24 C25 H25 119.9
C26 C25 H25 119.9
C25 C26 C27 120.3(2)
C25 C26 H26 119.8
C27 C26 H26 119.8
C26 C27 C22 120.0(2)
C26 C27 H27 120.0
C22 C27 H27 120.0
C29 C28 C33 114.95(19)
C29 C28 B1 125.38(18)
C33 C28 B1 119.65(18)
C28 C29 C30 122.5(2)
C28 C29 H29 118.7
C30 C29 H29 118.7
C31 C30 C29 120.1(2)
C31 C30 H30 119.9
C29 C30 H30 119.9
C32 C31 C30 119.2(2)
C32 C31 H31 120.4
C30 C31 H31 120.4
C31 C32 C33 119.9(2)
C31 C32 H32 120.1
C33 C32 H32 120.1
C32 C33 C28 123.3(2)
C32 C33 H33 118.4
C28 C33 H33 118.4
C35 C34 C39 114.56(19)
C35 C34 B1 126.19(19)
C39 C34 B1 119.20(18)
C36 C35 C34 123.0(2)
C36 C35 H35 118.5
C34 C35 H35 118.5
C37 C36 C35 120.1(2)
C37 C36 H36 120.0
C35 C36 H36 120.0
C38 C37 C36 119.1(2)
C38 C37 H37 120.5
C36 C37 H37 120.5
C37 C38 C39 119.9(2)
C37 C38 H38 120.0
C39 C38 H38 120.0
C38 C39 C34 123.3(2)
C38 C39 H39 118.3
C34 C39 H39 118.3
C45 C40 C41 115.4(2)
C45 C40 B1 120.91(19)
C41 C40 B1 123.30(19)
C42 C41 C40 122.5(2)
C42 C41 H41 118.7
C40 C41 H41 118.7
C43 C42 C41 119.9(3)
C43 C42 H42 120.0
C41 C42 H42 120.0
C44 C43 C42 119.3(2)
C44 C43 H43 120.3
C42 C43 H43 120.3
C43 C44 C45 120.6(3)
C43 C44 H44 119.7
C45 C44 H44 119.7
C44 C45 C40 122.2(2)
C44 C45 H45 118.9
C40 C45 H45 118.9
C51 C46 C47 114.54(19)
C51 C46 B1 121.14(18)
C47 C46 B1 123.79(18)
C48 C47 C46 122.7(2)
C48 C47 H47 118.6
C46 C47 H47 118.6
C49 C48 C47 120.3(2)
C49 C48 H48 119.8
C47 C48 H48 119.8
C48 C49 C50 119.2(2)
C48 C49 H49 120.4
C50 C49 H49 120.4
C49 C50 C51 119.7(2)
C49 C50 H50 120.1
C51 C50 H50 120.1
C50 C51 C46 123.5(2)
C50 C51 H51 118.3
C46 C51 H51 118.3
C34 B1 C46 111.37(16)
C34 B1 C40 112.91(17)
C46 B1 C40 103.23(16)
C34 B1 C28 105.75(16)
C46 B1 C28 112.97(17)
C40 B1 C28 110.81(17)

loop_
_geom_bond_atom_site_label_1
_geom_bond_atom_site_label_2
_geom_bond_distance
Ir1 N1 2.1045(16)
Ir1 C5 2.132(2)
Ir1 C6 2.140(2)
Ir1 C1 2.207(2)
Ir1 C2 2.233(2)
Ir1 P1 2.2882(6)
P1 C16 1.817(2)
P1 C22 1.822(2)
P1 C13 1.839(2)
N1 C9 1.346(2)
N1 N2 1.375(2)
N2 C11 1.349(2)
N2 C12 1.451(2)
C1 C2 1.379(3)
C1 C8 1.506(3)
C1 H1 0.9500
C2 C3 1.502(4)
C2 H2 0.9500
C3 C4 1.522(4)
C3 H3A 0.9900
C3 H3B 0.9900
C4 C5 1.511(4)
C4 H4A 0.9900
C4 H4B 0.9900
C5 C6 1.408(3)
C5 H5 0.9500
C6 C7 1.518(3)
C6 H6 0.9500
C7 C8 1.525(3)
C7 H7A 0.9900
C7 H7B 0.9900
C8 H8A 0.9900
C8 H8B 0.9900
C9 C10 1.395(3)
C9 C14 1.486(3)
C10 C11 1.371(3)
C10 H10 0.9500
C11 C15 1.488(3)
C12 C13 1.525(3)
C12 H12A 0.9900
C12 H12B 0.9900
C13 H13A 0.9900
C13 H13B 0.9900
C14 H14A 0.9800
C14 H14B 0.9800
C14 H14C 0.9800
C15 H15A 0.9800
C15 H15B 0.9800
C15 H15C 0.9800
C16 C17 1.386(3)
C16 C21 1.389(3)
C17 C18 1.386(3)
C17 H17 0.9500
C18 C19 1.377(4)
C18 H18 0.9500
C19 C20 1.373(4)
C19 H19 0.9500
C20 C21 1.384(4)
C20 H20 0.9500
C21 H21 0.9500
C22 C27 1.388(3)
C22 C23 1.390(3)
C23 C24 1.384(3)
C23 H23 0.9500
C24 C25 1.374(3)
C24 H24 0.9500
C25 C26 1.380(3)
C25 H25 0.9500
C26 C27 1.387(3)
C26 H26 0.9500
C27 H27 0.9500
C28 C29 1.395(3)
C28 C33 1.399(3)
C28 B1 1.651(3)
C29 C30 1.397(3)
C29 H29 0.9500
C30 C31 1.380(3)
C30 H30 0.9500
C31 C32 1.374(4)
C31 H31 0.9500
C32 C33 1.389(3)
C32 H32 0.9500
C33 H33 0.9500
C34 C35 1.396(3)
C34 C39 1.403(3)
C34 B1 1.643(3)
C35 C36 1.391(3)
C35 H35 0.9500
C36 C37 1.379(3)
C36 H36 0.9500
C37 C38 1.378(3)
C37 H37 0.9500
C38 C39 1.385(3)
C38 H38 0.9500
C39 H39 0.9500
C40 C45 1.399(3)
C40 C41 1.403(3)
C40 B1 1.649(3)
C41 C42 1.397(3)
C41 H41 0.9500
C42 C43 1.377(4)
C42 H42 0.9500
C43 C44 1.372(4)
C43 H43 0.9500
C44 C45 1.393(3)
C44 H44 0.9500
C45 H45 0.9500
C46 C51 1.397(3)
C46 C47 1.401(3)
C46 B1 1.645(3)
C47 C48 1.394(3)
C47 H47 0.9500
C48 C49 1.371(3)
C48 H48 0.9500
C49 C50 1.379(3)
C49 H49 0.9500
C50 C51 1.389(3)
C50 H50 0.9500
C51 H51 0.9500

loop_
_geom_torsion_atom_site_label_1
_geom_torsion_atom_site_label_2
_geom_torsion_atom_site_label_3
_geom_torsion_atom_site_label_4
_geom_torsion
N1 Ir1 P1 C16 74.57(8)
C5 Ir1 P1 C16 -86.59(10)
C6 Ir1 P1 C16 -125.16(9)
C1 Ir1 P1 C16 154.03(17)
C2 Ir1 P1 C16 -20.1(3)
N1 Ir1 P1 C22 -164.58(9)
C5 Ir1 P1 C22 34.26(11)
C6 Ir1 P1 C22 -4.31(10)
C1 Ir1 P1 C22 -85.12(18)
C2 Ir1 P1 C22 100.7(3)
N1 Ir1 P1 C13 -42.90(10)
C5 Ir1 P1 C13 155.94(11)
C6 Ir1 P1 C13 117.37(10)
C1 Ir1 P1 C13 36.56(19)
C2 Ir1 P1 C13 -137.6(3)
C5 Ir1 N1 C9 -32.5(3)
C6 Ir1 N1 C9 150.7(2)
C1 Ir1 N1 C9 83.91(18)
C2 Ir1 N1 C9 48.01(18)
P1 Ir1 N1 C9 -117.41(17)
C5 Ir1 N1 N2 140.9(3)
C6 Ir1 N1 N2 -35.8(3)
C1 Ir1 N1 N2 -102.61(14)
C2 Ir1 N1 N2 -138.51(14)
P1 Ir1 N1 N2 56.08(12)
C9 N1 N2 C11 0.4(2)
Ir1 N1 N2 C11 -174.62(12)
C9 N1 N2 C12 166.03(17)
Ir1 N1 N2 C12 -9.0(2)
N1 Ir1 C1 C2 -99.40(15)
C5 Ir1 C1 C2 63.63(16)
C6 Ir1 C1 C2 98.82(16)
P1 Ir1 C1 C2 -177.52(14)
N1 Ir1 C1 C8 138.92(17)
C5 Ir1 C1 C8 -58.05(18)
C6 Ir1 C1 C8 -22.86(17)
C2 Ir1 C1 C8 -121.7(2)
P1 Ir1 C1 C8 60.8(3)
C8 C1 C2 C3 -2.4(4)
Ir1 C1 C2 C3 -103.2(2)
C8 C1 C2 Ir1 100.8(2)
N1 Ir1 C2 C1 83.23(15)
C5 Ir1 C2 C1 -115.64(16)
C6 Ir1 C2 C1 -77.63(15)
P1 Ir1 C2 C1 176.4(2)
N1 Ir1 C2 C3 -155.54(16)
C5 Ir1 C2 C3 5.59(17)
C6 Ir1 C2 C3 43.60(17)
C1 Ir1 C2 C3 121.2(2)
P1 Ir1 C2 C3 -62.4(3)
C1 C2 C3 C4 93.9(3)
Ir1 C2 C3 C4 12.8(3)
C2 C3 C4 C5 -33.1(3)
C3 C4 C5 C6 -43.2(3)
C3 C4 C5 Ir1 37.3(3)
N1 Ir1 C5 C6 -178.2(2)
C1 Ir1 C5 C6 66.14(15)
C2 Ir1 C5 C6 98.56(15)
P1 Ir1 C5 C6 -94.93(14)
N1 Ir1 C5 C4 60.5(3)
C6 Ir1 C5 C4 -121.3(2)
C1 Ir1 C5 C4 -55.11(18)
C2 Ir1 C5 C4 -22.70(17)
P1 Ir1 C5 C4 143.82(16)
C4 C5 C6 C7 -3.6(4)
Ir1 C5 C6 C7 -105.6(2)
C4 C5 C6 Ir1 101.9(2)
N1 Ir1 C6 C5 178.31(19)
C1 Ir1 C6 C5 -113.21(16)
C2 Ir1 C6 C5 -77.50(16)
P1 Ir1 C6 C5 88.46(14)
N1 Ir1 C6 C7 -61.8(3)
C5 Ir1 C6 C7 119.9(2)
C1 Ir1 C6 C7 6.66(16)
C2 Ir1 C6 C7 42.37(17)
P1 Ir1 C6 C7 -151.67(15)
C5 C6 C7 C8 92.7(3)
Ir1 C6 C7 C8 11.1(2)
C2 C1 C8 C7 -45.6(3)
Ir1 C1 C8 C7 35.9(2)
C6 C7 C8 C1 -31.8(3)
N2 N1 C9 C10 0.7(2)
Ir1 N1 C9 C10 174.85(14)
N2 N1 C9 C14 -175.63(18)
Ir1 N1 C9 C14 -1.5(3)
N1 C9 C10 C11 -1.6(2)
C14 C9 C10 C11 174.5(2)
N1 N2 C11 C10 -1.4(2)
C12 N2 C11 C10 -165.71(19)
N1 N2 C11 C15 177.95(18)
C12 N2 C11 C15 13.6(3)
C9 C10 C11 N2 1.8(2)
C9 C10 C11 C15 -177.5(2)
C11 N2 C12 C13 95.5(2)
N1 N2 C12 C13 -67.6(2)
N2 C12 C13 P1 67.1(2)
C16 P1 C13 C12 -123.97(16)
C22 P1 C13 C12 126.38(16)
Ir1 P1 C13 C12 -3.35(18)
C22 P1 C16 C17 -117.13(18)
C13 P1 C16 C17 131.64(18)
Ir1 P1 C16 C17 12.7(2)
C22 P1 C16 C21 60.7(2)
C13 P1 C16 C21 -50.5(2)
Ir1 P1 C16 C21 -169.44(16)
C21 C16 C17 C18 0.2(3)
P1 C16 C17 C18 178.04(18)
C16 C17 C18 C19 -0.5(4)
C17 C18 C19 C20 -0.6(4)
C18 C19 C20 C21 2.0(4)
C19 C20 C21 C16 -2.4(4)
C17 C16 C21 C20 1.3(3)
P1 C16 C21 C20 -176.63(19)
C16 P1 C22 C27 -152.00(18)
C13 P1 C22 C27 -40.1(2)
Ir1 P1 C22 C27 83.15(19)
C16 P1 C22 C23 33.1(2)
C13 P1 C22 C23 144.94(18)
Ir1 P1 C22 C23 -91.77(18)
C27 C22 C23 C24 -0.8(3)
P1 C22 C23 C24 174.19(18)
C22 C23 C24 C25 0.2(4)
C23 C24 C25 C26 0.9(4)
C24 C25 C26 C27 -1.5(4)
C25 C26 C27 C22 0.9(3)
C23 C22 C27 C26 0.2(3)
P1 C22 C27 C26 -174.71(17)
C33 C28 C29 C30 -2.9(3)
B1 C28 C29 C30 178.4(2)
C28 C29 C30 C31 1.1(3)
C29 C30 C31 C32 1.3(4)
C30 C31 C32 C33 -1.7(3)
C31 C32 C33 C28 -0.3(3)
C29 C28 C33 C32 2.5(3)
B1 C28 C33 C32 -178.66(19)
C39 C34 C35 C36 -1.5(3)
B1 C34 C35 C36 -178.83(19)
C34 C35 C36 C37 1.1(3)
C35 C36 C37 C38 0.4(3)
C36 C37 C38 C39 -1.5(3)
C37 C38 C39 C34 1.0(3)
C35 C34 C39 C38 0.5(3)
B1 C34 C39 C38 177.94(19)
C45 C40 C41 C42 0.9(3)
B1 C40 C41 C42 173.8(2)
C40 C41 C42 C43 0.0(4)
C41 C42 C43 C44 -0.7(4)
C42 C43 C44 C45 0.5(4)
C43 C44 C45 C40 0.4(4)
C41 C40 C45 C44 -1.1(3)
B1 C40 C45 C44 -174.2(2)
C51 C46 C47 C48 0.3(3)
B1 C46 C47 C48 172.0(2)
C46 C47 C48 C49 0.6(3)
C47 C48 C49 C50 -0.2(3)
C48 C49 C50 C51 -1.3(3)
C49 C50 C51 C46 2.3(3)
C47 C46 C51 C50 -1.8(3)
B1 C46 C51 C50 -173.8(2)
C35 C34 B1 C46 -124.1(2)
C39 C34 B1 C46 58.8(2)
C35 C34 B1 C40 -8.5(3)
C39 C34 B1 C40 174.36(18)
C35 C34 B1 C28 112.9(2)
C39 C34 B1 C28 -64.3(2)
C51 C46 B1 C34 -166.83(18)
C47 C46 B1 C34 22.0(3)
C51 C46 B1 C40 71.7(2)
C47 C46 B1 C40 -99.5(2)
C51 C46 B1 C28 -48.0(3)
C47 C46 B1 C28 140.79(19)
C45 C40 B1 C34 -51.1(3)
C41 C40 B1 C34 136.3(2)
C45 C40 B1 C46 69.3(2)
C41 C40 B1 C46 -103.3(2)
C45 C40 B1 C28 -169.51(19)
C41 C40 B1 C28 17.9(3)
C29 C28 B1 C34 111.6(2)
C33 C28 B1 C34 -67.1(2)
C29 C28 B1 C46 -10.5(3)
C33 C28 B1 C46 170.83(17)
C29 C28 B1 C40 -125.8(2)
C33 C28 B1 C40 55.6(2)
